data_4029541
loop_
_publ_author_name
'Thomson, Jennifer E.'
'Campbell, Craig D.'
'Concell\'on, Carmen'
'Duguet, Nicolas'
'Rix, Kathryn'
'Slawin, Alexandra M. Z.'
'Smith, Andrew D.'

_publ_section_title
;
 Probing the efficiency of N-heterocyclic carbene promoted O- to
 C-carboxyl transfer of oxazolyl carbonates.
;
_journal_issue 7
_journal_name_full 'The Journal of organic chemistry'
_journal_page_first 2784
_journal_page_last 2791
_journal_paper_doi 10.1021/jo702720a
_journal_volume 73
_journal_year 2008
_chemical_formula_moiety 'C22 H19 N O4'
_chemical_formula_sum 'C22 H19 N O4'
_chemical_formula_weight 361.38
_chemical_name_systematic
; 
 ? 
;
_space_group_IT_number 14
_symmetry_cell_setting monoclinic
_symmetry_space_group_name_Hall '-P 2ybc'
_symmetry_space_group_name_H-M 'P 1 21/c 1'
_atom_sites_solution_hydrogens geom
_atom_sites_solution_primary direct
_atom_sites_solution_secondary difmap
_audit_creation_method SHELXL-97
_cell_angle_alpha 90.00
_cell_angle_beta 92.776(6)
_cell_angle_gamma 90.00
_cell_formula_units_Z 4
_cell_length_a 18.420(3)
_cell_length_b 5.2227(8)
_cell_length_c 19.115(3)
_cell_measurement_reflns_used 11566
_cell_measurement_temperature 173(2)
_cell_measurement_theta_max 66.71
_cell_measurement_theta_min 2.47
_cell_volume 1836.7(5)
_computing_cell_refinement 'CrystalClear (Rigaku Corp., 2004)'
_computing_data_collection 'CrystalClear (Rigaku Corp., 2004)'
_computing_data_reduction 'CrystalClear (Rigaku Corp., 2004)'
_computing_molecular_graphics 'Bruker SHELXTL'
_computing_publication_material 'Bruker SHELXTL'
_computing_structure_refinement 'SHELXL-97 (Sheldrick, 1997)'
_computing_structure_solution 'SHELXS-97 (Sheldrick, 1990)'
_diffrn_ambient_temperature 173(2)
_diffrn_measured_fraction_theta_full 0.948
_diffrn_measured_fraction_theta_max 0.948
_diffrn_measurement_device_type CCD
_diffrn_measurement_method '\w scans'
_diffrn_radiation_monochromator confocal
_diffrn_radiation_source 'rotating anode'
_diffrn_radiation_type CuK\a
_diffrn_radiation_wavelength 1.54178
_diffrn_reflns_av_R_equivalents 0.0601
_diffrn_reflns_av_sigmaI/netI 0.0358
_diffrn_reflns_limit_h_max 16
_diffrn_reflns_limit_h_min -16
_diffrn_reflns_limit_k_max 4
_diffrn_reflns_limit_k_min -4
_diffrn_reflns_limit_l_max 17
_diffrn_reflns_limit_l_min -17
_diffrn_reflns_number 8043
_diffrn_reflns_theta_full 45.61
_diffrn_reflns_theta_max 45.61
_diffrn_reflns_theta_min 2.40
_exptl_absorpt_coefficient_mu 0.736
_exptl_absorpt_correction_T_max 1.0000
_exptl_absorpt_correction_T_min 0.9574
_exptl_absorpt_correction_type multi-scan
_exptl_absorpt_process_details 'Jacobson, R. (1998) Private communication'
_exptl_crystal_colour colourless
_exptl_crystal_density_diffrn 1.307
_exptl_crystal_density_method 'not measured'
_exptl_crystal_description prism
_exptl_crystal_F_000 760
_exptl_crystal_size_max 0.100
_exptl_crystal_size_mid 0.100
_exptl_crystal_size_min 0.050
_refine_diff_density_max 0.164
_refine_diff_density_min -0.244
_refine_diff_density_rms 0.041
_refine_ls_extinction_coef 0.0041(6)
_refine_ls_extinction_expression Fc^*^=kFc[1+0.001xFc^2^\l^3^/sin(2\q)]^-1/4^
_refine_ls_extinction_method SHELXL
_refine_ls_goodness_of_fit_ref 1.296
_refine_ls_hydrogen_treatment mixed
_refine_ls_matrix_type full
_refine_ls_number_parameters 251
_refine_ls_number_reflns 1448
_refine_ls_number_restraints 1
_refine_ls_restrained_S_all 1.296
_refine_ls_R_factor_all 0.0734
_refine_ls_R_factor_gt 0.0672
_refine_ls_shift/su_max 0.004
_refine_ls_shift/su_mean 0.001
_refine_ls_structure_factor_coef Fsqd
_refine_ls_weighting_details 'calc w=1/[\s^2^(Fo^2^)+(0.0548P)^2^+2.1474P] where P=(Fo^2^+2Fc^2^)/3'
_refine_ls_weighting_scheme calc
_refine_ls_wR_factor_gt 0.1427
_refine_ls_wR_factor_ref 0.1458
_reflns_number_gt 1378
_reflns_number_total 1448
_reflns_threshold_expression >2sigma(I)
_cod_data_source_file jo702720a-file003.cif
_cod_data_source_block 66
_cod_depositor_comments
;
The following automatic conversions were performed:

'_symmetry_cell_setting' value 'Monoclinic' changed to 'monoclinic'
according to
/usr/data/users/saulius/automatic-downloads/retrospective/ACS/lib/dictionaries/cif_core.dic
dictionary named 'cif_core.dic' version 2.4.2 from 2011-04-26.

Automatic conversion script
Id: cif_fix_values 2281 2013-09-26 08:29:07Z andrius 
;
_cod_original_sg_symbol_H-M P2(1)/c
_cod_database_code 4029541

loop_
_symmetry_equiv_pos_as_xyz
'x, y, z'
'-x, y+1/2, -z+1/2'
'-x, -y, -z'
'x, -y-1/2, z-1/2'

loop_
_atom_site_label
_atom_site_type_symbol
_atom_site_fract_x
_atom_site_fract_y
_atom_site_fract_z
_atom_site_U_iso_or_equiv
_atom_site_adp_type
_atom_site_occupancy
_atom_site_symmetry_multiplicity
_atom_site_calc_flag
_atom_site_refinement_flags
O1 O 0.78680(18) 1.2960(8) 0.72849(18) 0.0485(11) Uani 1 1 d .
C2 C 0.7985(3) 1.0698(13) 0.7412(3) 0.0380(15) Uani 1 1 d .
N3 N 0.7573(2) 0.8808(8) 0.7119(2) 0.0364(12) Uani 1 1 d D
H3N H 0.767(2) 0.704(3) 0.7265(19) 0.022(12) Uiso 1 1 d D
C4 C 0.7007(3) 0.9394(10) 0.6582(3) 0.0375(15) Uani 1 1 d .
H4A H 0.6851 1.1212 0.6640 0.045 Uiso 1 1 calc R
C5 C 0.6362(3) 0.7663(12) 0.6691(3) 0.0386(15) Uani 1 1 d .
O5 O 0.63734(18) 0.5728(8) 0.7023(2) 0.0557(12) Uani 1 1 d .
C6 C 0.8607(3) 0.9890(10) 0.7892(3) 0.0345(14) Uani 1 1 d .
C7 C 0.9032(3) 0.7802(10) 0.7766(3) 0.0364(14) Uani 1 1 d .
H7A H 0.8908 0.6732 0.7377 0.044 Uiso 1 1 calc R
C8 C 0.9643(3) 0.7211(10) 0.8196(3) 0.0423(15) Uani 1 1 d .
H8A H 0.9940 0.5791 0.8090 0.051 Uiso 1 1 calc R
C9 C 0.9810(3) 0.8700(11) 0.8773(3) 0.0370(14) Uani 1 1 d .
C10 C 0.9381(3) 1.0797(11) 0.8918(3) 0.0440(16) Uani 1 1 d .
H10A H 0.9489 1.1806 0.9323 0.053 Uiso 1 1 calc R
C11 C 0.8797(3) 1.1409(10) 0.8470(3) 0.0420(15) Uani 1 1 d .
H11A H 0.8519 1.2897 0.8558 0.050 Uiso 1 1 calc R
O9 O 1.0381(2) 0.8298(7) 0.92404(18) 0.0542(11) Uani 1 1 d .
C12 C 1.0865(3) 0.6244(11) 0.9111(3) 0.0587(17) Uani 1 1 d .
H12A H 1.1092 0.6530 0.8664 0.088 Uiso 1 1 calc R
H12B H 1.0595 0.4628 0.9090 0.088 Uiso 1 1 calc R
H12C H 1.1243 0.6161 0.9490 0.088 Uiso 1 1 calc R
C13 C 0.7266(3) 0.9047(10) 0.5841(3) 0.0345(14) Uani 1 1 d .
C14 C 0.7722(3) 0.7029(11) 0.5690(3) 0.0465(15) Uani 1 1 d .
H14A H 0.7867 0.5846 0.6048 0.056 Uiso 1 1 calc R
C15 C 0.7970(3) 0.6722(11) 0.5021(3) 0.0502(16) Uani 1 1 d .
H15A H 0.8286 0.5342 0.4923 0.060 Uiso 1 1 calc R
C16 C 0.7759(3) 0.8410(12) 0.4503(3) 0.0482(16) Uani 1 1 d .
H16A H 0.7929 0.8206 0.4045 0.058 Uiso 1 1 calc R
C17 C 0.7303(3) 1.0402(12) 0.4647(3) 0.0505(16) Uani 1 1 d .
H17A H 0.7159 1.1575 0.4287 0.061 Uiso 1 1 calc R
C18 C 0.7050(3) 1.0716(10) 0.5315(3) 0.0443(16) Uani 1 1 d .
H18A H 0.6728 1.2082 0.5408 0.053 Uiso 1 1 calc R
O19 O 0.5766(2) 0.8567(6) 0.63298(18) 0.0477(11) Uani 1 1 d .
C20 C 0.5122(3) 0.7099(10) 0.6370(3) 0.0379(14) Uani 1 1 d .
C21 C 0.5018(3) 0.5058(12) 0.5931(3) 0.0486(16) Uani 1 1 d .
H21A H 0.5383 0.4572 0.5623 0.058 Uiso 1 1 calc R
C22 C 0.4373(4) 0.3703(11) 0.5941(3) 0.0564(17) Uani 1 1 d .
H22A H 0.4292 0.2281 0.5637 0.068 Uiso 1 1 calc R
C23 C 0.3848(3) 0.4431(12) 0.6394(3) 0.0497(16) Uani 1 1 d .
H23A H 0.3406 0.3499 0.6409 0.060 Uiso 1 1 calc R
C24 C 0.3970(3) 0.6506(12) 0.6822(3) 0.0480(16) Uani 1 1 d .
H24A H 0.3606 0.7015 0.7129 0.058 Uiso 1 1 calc R
C25 C 0.4608(3) 0.7870(10) 0.6816(3) 0.0413(15) Uani 1 1 d .
H25A H 0.4689 0.9308 0.7114 0.050 Uiso 1 1 calc R

loop_
_atom_site_aniso_label
_atom_site_aniso_U_11
_atom_site_aniso_U_22
_atom_site_aniso_U_33
_atom_site_aniso_U_23
_atom_site_aniso_U_13
_atom_site_aniso_U_12
O1 0.050(3) 0.030(3) 0.064(3) 0.000(2) -0.0088(19) 0.001(2)
C2 0.044(4) 0.030(4) 0.042(4) 0.001(3) 0.018(3) 0.002(4)
N3 0.046(3) 0.020(3) 0.043(3) 0.006(2) 0.002(3) 0.006(3)
C4 0.035(4) 0.034(3) 0.044(4) 0.006(3) 0.002(3) 0.006(3)
C5 0.041(4) 0.037(4) 0.038(4) 0.000(3) 0.005(3) 0.002(4)
O5 0.041(2) 0.052(3) 0.074(3) 0.025(2) 0.002(2) -0.002(2)
C6 0.035(4) 0.027(4) 0.041(4) 0.005(3) 0.006(3) 0.003(3)
C7 0.040(4) 0.035(4) 0.033(3) -0.002(3) -0.007(3) -0.002(3)
C8 0.047(4) 0.039(4) 0.041(4) -0.002(4) 0.004(3) 0.006(3)
C9 0.035(4) 0.044(4) 0.031(4) 0.002(3) 0.002(3) 0.002(3)
C10 0.048(4) 0.051(4) 0.032(3) -0.008(3) -0.003(3) 0.006(3)
C11 0.047(4) 0.039(4) 0.040(4) -0.005(3) 0.005(3) 0.003(3)
O9 0.045(3) 0.068(3) 0.048(2) -0.007(2) -0.012(2) 0.015(2)
C12 0.047(4) 0.064(4) 0.064(4) -0.003(3) -0.010(3) 0.015(4)
C13 0.041(4) 0.021(3) 0.042(4) 0.001(3) 0.003(3) -0.002(3)
C14 0.056(4) 0.043(4) 0.040(4) 0.002(3) 0.004(3) 0.003(3)
C15 0.067(4) 0.035(4) 0.049(4) 0.001(4) 0.006(3) 0.001(3)
C16 0.057(4) 0.044(4) 0.044(4) -0.008(4) 0.011(3) -0.007(4)
C17 0.059(4) 0.056(5) 0.037(4) 0.013(3) 0.000(3) -0.016(4)
C18 0.046(4) 0.034(4) 0.053(4) 0.005(3) 0.000(3) 0.004(3)
O19 0.039(3) 0.048(3) 0.056(2) 0.014(2) -0.004(2) -0.005(2)
C20 0.039(4) 0.028(4) 0.046(4) 0.012(3) -0.009(3) -0.006(3)
C21 0.043(4) 0.053(4) 0.050(4) 0.001(4) 0.004(3) -0.004(4)
C22 0.058(4) 0.055(4) 0.056(4) -0.012(3) -0.004(4) -0.007(4)
C23 0.047(4) 0.054(4) 0.047(4) 0.005(4) -0.003(3) -0.015(3)
C24 0.036(4) 0.062(4) 0.045(4) -0.001(4) -0.002(3) -0.002(3)
C25 0.036(4) 0.046(4) 0.042(4) -0.004(3) 0.001(3) 0.003(4)

loop_
_atom_type_symbol
_atom_type_description
_atom_type_scat_dispersion_real
_atom_type_scat_dispersion_imag
_atom_type_scat_source
C C 0.0181 0.0091 'International Tables Vol C Tables 4.2.6.8 and 6.1.1.4'
H H 0.0000 0.0000 'International Tables Vol C Tables 4.2.6.8 and 6.1.1.4'
N N 0.0311 0.0180 'International Tables Vol C Tables 4.2.6.8 and 6.1.1.4'
O O 0.0492 0.0322 'International Tables Vol C Tables 4.2.6.8 and 6.1.1.4'

loop_
_geom_angle_atom_site_label_1
_geom_angle_atom_site_label_2
_geom_angle_atom_site_label_3
_geom_angle
O1 C2 N3 122.3(5)
O1 C2 C6 121.1(5)
N3 C2 C6 116.6(5)
C2 N3 C4 120.4(4)
C2 N3 H3N 119(2)
C4 N3 H3N 121(2)
N3 C4 C5 108.4(4)
N3 C4 C13 112.5(4)
C5 C4 C13 109.8(4)
N3 C4 H4A 108.7
C5 C4 H4A 108.7
C13 C4 H4A 108.7
O5 C5 O19 124.0(5)
O5 C5 C4 125.8(5)
O19 C5 C4 110.1(5)
C7 C6 C11 118.0(5)
C7 C6 C2 123.0(5)
C11 C6 C2 118.9(5)
C6 C7 C8 121.6(5)
C6 C7 H7A 119.2
C8 C7 H7A 119.2
C9 C8 C7 119.4(5)
C9 C8 H8A 120.3
C7 C8 H8A 120.3
O9 C9 C8 125.1(5)
O9 C9 C10 114.8(5)
C8 C9 C10 120.1(5)
C11 C10 C9 119.5(5)
C11 C10 H10A 120.2
C9 C10 H10A 120.2
C10 C11 C6 121.3(5)
C10 C11 H11A 119.3
C6 C11 H11A 119.3
C9 O9 C12 118.2(4)
O9 C12 H12A 109.5
O9 C12 H12B 109.5
H12A C12 H12B 109.5
O9 C12 H12C 109.5
H12A C12 H12C 109.5
H12B C12 H12C 109.5
C18 C13 C14 119.1(5)
C18 C13 C4 120.7(5)
C14 C13 C4 120.2(5)
C15 C14 C13 120.6(5)
C15 C14 H14A 119.7
C13 C14 H14A 119.7
C16 C15 C14 119.9(5)
C16 C15 H15A 120.1
C14 C15 H15A 120.1
C15 C16 C17 119.9(5)
C15 C16 H16A 120.1
C17 C16 H16A 120.1
C16 C17 C18 120.6(5)
C16 C17 H17A 119.7
C18 C17 H17A 119.7
C13 C18 C17 120.0(5)
C13 C18 H18A 120.0
C17 C18 H18A 120.0
C5 O19 C20 116.4(4)
C21 C20 C25 122.2(5)
C21 C20 O19 118.9(5)
C25 C20 O19 118.8(5)
C20 C21 C22 119.2(5)
C20 C21 H21A 120.4
C22 C21 H21A 120.4
C21 C22 C23 119.6(5)
C21 C22 H22A 120.2
C23 C22 H22A 120.2
C24 C23 C22 119.4(5)
C24 C23 H23A 120.3
C22 C23 H23A 120.3
C23 C24 C25 121.4(5)
C23 C24 H24A 119.3
C25 C24 H24A 119.3
C20 C25 C24 118.1(5)
C20 C25 H25A 120.9
C24 C25 H25A 120.9

loop_
_geom_bond_atom_site_label_1
_geom_bond_atom_site_label_2
_geom_bond_distance
O1 C2 1.223(6)
C2 N3 1.350(6)
C2 C6 1.494(7)
N3 C4 1.461(6)
N3 H3N 0.979(3)
C4 C5 1.514(7)
C4 C13 1.526(7)
C4 H4A 1.0000
C5 O5 1.194(6)
C5 O19 1.354(6)
C6 C7 1.371(7)
C6 C11 1.390(7)
C7 C8 1.395(7)
C7 H7A 0.9500
C8 C9 1.372(7)
C8 H8A 0.9500
C9 O9 1.363(6)
C9 C10 1.386(7)
C10 C11 1.380(7)
C10 H10A 0.9500
C11 H11A 0.9500
O9 C12 1.425(6)
C12 H12A 0.9800
C12 H12B 0.9800
C12 H12C 0.9800
C13 C18 1.375(6)
C13 C14 1.388(7)
C14 C15 1.387(7)
C14 H14A 0.9500
C15 C16 1.368(7)
C15 H15A 0.9500
C16 C17 1.374(7)
C16 H16A 0.9500
C17 C18 1.390(7)
C17 H17A 0.9500
C18 H18A 0.9500
O19 C20 1.417(6)
C20 C21 1.365(7)
C20 C25 1.365(7)
C21 C22 1.383(7)
C21 H21A 0.9500
C22 C23 1.384(7)
C22 H22A 0.9500
C23 C24 1.369(7)
C23 H23A 0.9500
C24 C25 1.375(7)
C24 H24A 0.9500
C25 H25A 0.9500

loop_
_geom_hbond_atom_site_label_D
_geom_hbond_atom_site_label_H
_geom_hbond_atom_site_label_A
_geom_hbond_distance_DH
_geom_hbond_distance_HA
_geom_hbond_distance_DA
_geom_hbond_angle_DHA
_geom_hbond_site_symmetry_A
N3 H3N O1 0.979(3) 2.161(11) 3.116(6) 164(3) 1_545

loop_
_geom_torsion_atom_site_label_1
_geom_torsion_atom_site_label_2
_geom_torsion_atom_site_label_3
_geom_torsion_atom_site_label_4
_geom_torsion
O1 C2 N3 C4 5.8(7)
C6 C2 N3 C4 -172.9(4)
C2 N3 C4 C5 -142.3(4)
C2 N3 C4 C13 96.0(5)
N3 C4 C5 O5 -18.3(7)
C13 C4 C5 O5 104.9(6)
N3 C4 C5 O19 164.2(4)
C13 C4 C5 O19 -72.5(5)
O1 C2 C6 C7 -139.8(5)
N3 C2 C6 C7 38.9(6)
O1 C2 C6 C11 35.8(7)
N3 C2 C6 C11 -145.5(5)
C11 C6 C7 C8 -0.7(7)
C2 C6 C7 C8 175.0(5)
C6 C7 C8 C9 2.3(7)
C7 C8 C9 O9 178.6(4)
C7 C8 C9 C10 -1.2(7)
O9 C9 C10 C11 178.7(4)
C8 C9 C10 C11 -1.5(7)
C9 C10 C11 C6 3.2(7)
C7 C6 C11 C10 -2.1(7)
C2 C6 C11 C10 -177.9(4)
C8 C9 O9 C12 2.9(7)
C10 C9 O9 C12 -177.3(4)
N3 C4 C13 C18 -141.7(5)
C5 C4 C13 C18 97.5(6)
N3 C4 C13 C14 38.5(6)
C5 C4 C13 C14 -82.3(6)
C18 C13 C14 C15 1.3(7)
C4 C13 C14 C15 -178.9(5)
C13 C14 C15 C16 -0.5(8)
C14 C15 C16 C17 -0.1(8)
C15 C16 C17 C18 -0.2(8)
C14 C13 C18 C17 -1.5(7)
C4 C13 C18 C17 178.7(4)
C16 C17 C18 C13 1.0(8)
O5 C5 O19 C20 1.1(7)
C4 C5 O19 C20 178.6(4)
C5 O19 C20 C21 -83.7(5)
C5 O19 C20 C25 100.3(5)
C25 C20 C21 C22 -0.6(8)
O19 C20 C21 C22 -176.4(4)
C20 C21 C22 C23 -0.2(8)
C21 C22 C23 C24 0.9(8)
C22 C23 C24 C25 -0.8(8)
C21 C20 C25 C24 0.7(7)
O19 C20 C25 C24 176.5(4)
C23 C24 C25 C20 0.0(7)
